data_7115505
loop_
_publ_author_name
'Anant R. Kapdi'
'Gopal Dhangar'
'Jose Luis Serrano'
'Jose Perez'
'Luis Garcia'
'Ian J. S. Fairlamb'

_publ_section_title
;
 [Pd(C[logical and]N)(X)(PPh3)] palladacycles react with
 2,4,6-trifluorophenyl boronic acid to give stable transmetallation
 products of the type [Pd(C[logical and]N)(2,4,6-F3C6H2)(PPh3)]
;
_journal_name_full Chem.Commun.
_journal_page_first 9859
_journal_paper_doi 10.1039/C4cc04203D
_journal_volume 50
_journal_year 2014
_chemical_formula_moiety 'C42 H32 Cl F3 P2 Pd'
_chemical_formula_sum 'C42 H32 Cl F3 P2 Pd'
_chemical_formula_weight 797.47
_chemical_name_systematic
;
 ?
;
_space_group_IT_number 61
_symmetry_cell_setting orthorhombic
_symmetry_space_group_name_Hall '-P 2ac 2ab'
_symmetry_space_group_name_H-M 'P b c a'
_atom_sites_solution_hydrogens geom
_atom_sites_solution_primary direct
_atom_sites_solution_secondary difmap
_audit_creation_method SHELXL-97
_cell_angle_alpha 90.00
_cell_angle_beta 90.00
_cell_angle_gamma 90.00
_cell_formula_units_Z 8
_cell_length_a 12.1168(9)
_cell_length_b 23.2879(19)
_cell_length_c 24.9924(19)
_cell_measurement_temperature 100(2)
_cell_volume 7052.2(9)
_computing_structure_refinement 'SHELXL-97 (Sheldrick, 1997)'
_diffrn_ambient_temperature 100(2)
_diffrn_measured_fraction_theta_full 0.000
_diffrn_measured_fraction_theta_max 0.998
_diffrn_radiation_monochromator graphite
_diffrn_radiation_source 'fine-focus sealed tube'
_diffrn_radiation_type MoK\a
_diffrn_radiation_wavelength 0.71073
_diffrn_reflns_av_R_equivalents 0.0826
_diffrn_reflns_av_sigmaI/netI 0.0430
_diffrn_reflns_limit_h_max 17
_diffrn_reflns_limit_h_min -17
_diffrn_reflns_limit_k_max 33
_diffrn_reflns_limit_k_min -33
_diffrn_reflns_limit_l_max 35
_diffrn_reflns_limit_l_min -35
_diffrn_reflns_number 121306
_diffrn_reflns_theta_full 0.50
_diffrn_reflns_theta_max 30.59
_diffrn_reflns_theta_min 2.06
_exptl_absorpt_coefficient_mu 0.739
_exptl_absorpt_correction_T_max 0.9432
_exptl_absorpt_correction_T_min 0.8437
_exptl_absorpt_correction_type multi-scan
_exptl_absorpt_process_details SADABS
_exptl_crystal_colour colourless
_exptl_crystal_density_diffrn 1.502
_exptl_crystal_density_method 'not measured'
_exptl_crystal_description prism
_exptl_crystal_F_000 3232
_exptl_crystal_size_max 0.24
_exptl_crystal_size_mid 0.17
_exptl_crystal_size_min 0.08
_refine_diff_density_max 1.576
_refine_diff_density_min -1.285
_refine_diff_density_rms 0.137
_refine_ls_extinction_method none
_refine_ls_goodness_of_fit_ref 1.086
_refine_ls_hydrogen_treatment constr
_refine_ls_matrix_type full
_refine_ls_number_parameters 442
_refine_ls_number_reflns 10820
_refine_ls_number_restraints 0
_refine_ls_restrained_S_all 1.086
_refine_ls_R_factor_all 0.0862
_refine_ls_R_factor_gt 0.0582
_refine_ls_shift/su_max 0.000
_refine_ls_shift/su_mean 0.000
_refine_ls_structure_factor_coef Fsqd
_refine_ls_weighting_details 'calc w=1/[\s^2^(Fo^2^)+(0.0374P)^2^+52.0968P] where P=(Fo^2^+2Fc^2^)/3'
_refine_ls_weighting_scheme calc
_refine_ls_wR_factor_gt 0.1406
_refine_ls_wR_factor_ref 0.1533
_reflns_number_gt 8037
_reflns_number_total 10820
_reflns_threshold_expression >2sigma(I)
_cod_data_source_file c4cc04203d2.cif
_cod_data_source_block complex_5
_cod_original_sg_symbol_H-M Pbca
_cod_database_code 7115505

loop_
_symmetry_equiv_pos_as_xyz
'x, y, z'
'-x+1/2, -y, z+1/2'
'x+1/2, -y+1/2, -z'
'-x, y+1/2, -z+1/2'
'-x, -y, -z'
'x-1/2, y, -z-1/2'
'-x-1/2, y-1/2, z'
'x, -y-1/2, z-1/2'

loop_
_atom_site_label
_atom_site_type_symbol
_atom_site_fract_x
_atom_site_fract_y
_atom_site_fract_z
_atom_site_U_iso_or_equiv
_atom_site_adp_type
_atom_site_occupancy
_atom_site_symmetry_multiplicity
_atom_site_calc_flag
_atom_site_refinement_flags
Pd1 Pd 0.40303(2) 0.169201(12) 0.140077(11) 0.01419(8) Uani 1 1 d .
F1 F 0.2191(2) 0.21321(11) 0.22119(10) 0.0227(5) Uani 1 1 d .
F2 F 0.3777(3) 0.16546(17) 0.38642(11) 0.0487(9) Uani 1 1 d .
F3 F 0.5687(2) 0.12580(11) 0.22732(10) 0.0229(5) Uani 1 1 d .
Cl1 Cl 0.41342(9) 0.16854(5) 0.04537(4) 0.02121(19) Uani 1 1 d .
P1 P 0.37006(8) 0.07102(4) 0.13819(4) 0.01480(19) Uani 1 1 d .
P2 P 0.43100(8) 0.26725(4) 0.13967(4) 0.01529(19) Uani 1 1 d .
C1 C 0.3952(3) 0.16984(16) 0.22015(15) 0.0139(7) Uani 1 1 d .
C2 C 0.3052(3) 0.19090(17) 0.24898(17) 0.0186(8) Uani 1 1 d .
C3 C 0.2965(4) 0.1905(2) 0.30446(19) 0.0262(9) Uani 1 1 d .
H3 H 0.2334 0.2053 0.3223 0.031 Uiso 1 1 calc R
C4 C 0.3836(4) 0.1676(2) 0.33189(17) 0.0291(10) Uani 1 1 d .
C5 C 0.4765(4) 0.1458(2) 0.30740(18) 0.0256(9) Uani 1 1 d .
H5 H 0.5363 0.1304 0.3273 0.031 Uiso 1 1 calc R
C6 C 0.4773(3) 0.14776(17) 0.25202(17) 0.0181(8) Uani 1 1 d .
C7 C 0.2376(3) 0.0523(2) 0.10759(17) 0.0213(8) Uani 1 1 d .
C8 C 0.1896(4) -0.0012(2) 0.1163(2) 0.0304(10) Uani 1 1 d .
H8 H 0.2266 -0.0290 0.1376 0.036 Uiso 1 1 calc R
C9 C 0.0858(5) -0.0142(3) 0.0935(2) 0.0419(14) Uani 1 1 d .
H9 H 0.0533 -0.0509 0.0987 0.050 Uiso 1 1 calc R
C10 C 0.0323(4) 0.0272(3) 0.0637(2) 0.0405(14) Uani 1 1 d .
H10 H -0.0380 0.0189 0.0487 0.049 Uiso 1 1 calc R
C11 C 0.0787(4) 0.0799(3) 0.0553(2) 0.0391(13) Uani 1 1 d .
H11 H 0.0408 0.1077 0.0344 0.047 Uiso 1 1 calc R
C12 C 0.1823(4) 0.0932(2) 0.07737(19) 0.0282(10) Uani 1 1 d .
H12 H 0.2142 0.1300 0.0717 0.034 Uiso 1 1 calc R
C13 C 0.4787(3) 0.03402(17) 0.10111(16) 0.0176(8) Uani 1 1 d .
C14 C 0.5827(3) 0.05911(18) 0.10047(17) 0.0202(8) Uani 1 1 d .
H14 H 0.5945 0.0948 0.1180 0.024 Uiso 1 1 calc R
C15 C 0.6698(4) 0.0321(2) 0.07419(18) 0.0250(9) Uani 1 1 d .
H15 H 0.7413 0.0489 0.0744 0.030 Uiso 1 1 calc R
C16 C 0.6520(4) -0.0192(2) 0.04781(19) 0.0284(10) Uani 1 1 d .
H16 H 0.7108 -0.0370 0.0290 0.034 Uiso 1 1 calc R
C17 C 0.5488(4) -0.0446(2) 0.0488(2) 0.0298(10) Uani 1 1 d .
H17 H 0.5374 -0.0802 0.0309 0.036 Uiso 1 1 calc R
C18 C 0.4622(4) -0.01869(19) 0.07551(19) 0.0243(9) Uani 1 1 d .
H18 H 0.3918 -0.0366 0.0765 0.029 Uiso 1 1 calc R
C19 C 0.3660(3) 0.03475(17) 0.20238(16) 0.0164(7) Uani 1 1 d .
C20 C 0.2772(3) 0.04619(18) 0.23632(17) 0.0201(8) Uani 1 1 d .
H20 H 0.2161 0.0677 0.2235 0.024 Uiso 1 1 calc R
C21 C 0.2776(4) 0.02629(19) 0.28875(18) 0.0227(9) Uani 1 1 d .
H21 H 0.2172 0.0344 0.3118 0.027 Uiso 1 1 calc R
C22 C 0.3664(4) -0.0054(2) 0.30720(18) 0.0253(9) Uani 1 1 d .
H22 H 0.3676 -0.0183 0.3433 0.030 Uiso 1 1 calc R
C23 C 0.4527(4) -0.0183(2) 0.27370(19) 0.0260(9) Uani 1 1 d .
H23 H 0.5125 -0.0408 0.2865 0.031 Uiso 1 1 calc R
C24 C 0.4533(4) 0.00143(18) 0.22095(18) 0.0210(8) Uani 1 1 d .
H24 H 0.5130 -0.0078 0.1979 0.025 Uiso 1 1 calc R
C25 C 0.3317(4) 0.29980(18) 0.09420(18) 0.0207(8) Uani 1 1 d .
C26 C 0.2213(4) 0.2831(2) 0.0978(2) 0.0290(10) Uani 1 1 d .
H26 H 0.1993 0.2555 0.1236 0.035 Uiso 1 1 calc R
C27 C 0.1433(4) 0.3073(2) 0.0633(2) 0.0332(11) Uani 1 1 d .
H27 H 0.0679 0.2964 0.0659 0.040 Uiso 1 1 calc R
C28 C 0.1761(5) 0.3472(2) 0.0252(2) 0.0331(11) Uani 1 1 d .
H28 H 0.1230 0.3643 0.0022 0.040 Uiso 1 1 calc R
C29 C 0.2855(5) 0.3619(2) 0.0207(2) 0.0360(12) Uani 1 1 d .
H29 H 0.3080 0.3880 -0.0063 0.043 Uiso 1 1 calc R
C30 C 0.3632(4) 0.3389(2) 0.0553(2) 0.0300(10) Uani 1 1 d .
H30 H 0.4384 0.3500 0.0523 0.036 Uiso 1 1 calc R
C31 C 0.5647(3) 0.29098(17) 0.11504(16) 0.0172(8) Uani 1 1 d .
C32 C 0.6277(4) 0.25604(19) 0.08143(19) 0.0235(9) Uani 1 1 d .
H32 H 0.6032 0.2183 0.0732 0.028 Uiso 1 1 calc R
C33 C 0.7258(4) 0.2764(2) 0.0601(2) 0.0296(10) Uani 1 1 d .
H33 H 0.7684 0.2525 0.0373 0.036 Uiso 1 1 calc R
C34 C 0.7621(4) 0.3315(2) 0.0720(2) 0.0306(10) Uani 1 1 d .
H34 H 0.8286 0.3456 0.0567 0.037 Uiso 1 1 calc R
C35 C 0.7013(4) 0.3656(2) 0.10596(19) 0.0272(10) Uani 1 1 d .
H35 H 0.7271 0.4030 0.1147 0.033 Uiso 1 1 calc R
C36 C 0.6031(4) 0.34620(18) 0.12761(18) 0.0218(8) Uani 1 1 d .
H36 H 0.5617 0.3702 0.1509 0.026 Uiso 1 1 calc R
C37 C 0.4177(3) 0.30674(17) 0.20210(16) 0.0184(8) Uani 1 1 d .
C38 C 0.3314(4) 0.34441(19) 0.2125(2) 0.0244(9) Uani 1 1 d .
H38 H 0.2760 0.3508 0.1863 0.029 Uiso 1 1 calc R
C39 C 0.3264(4) 0.3728(2) 0.2615(2) 0.0335(11) Uani 1 1 d .
H39 H 0.2668 0.3982 0.2688 0.040 Uiso 1 1 calc R
C40 C 0.4072(5) 0.3644(2) 0.2996(2) 0.0338(11) Uani 1 1 d .
H40 H 0.4040 0.3845 0.3326 0.041 Uiso 1 1 calc R
C41 C 0.4934(4) 0.3265(2) 0.28951(19) 0.0320(11) Uani 1 1 d .
H41 H 0.5488 0.3205 0.3159 0.038 Uiso 1 1 calc R
C42 C 0.4989(4) 0.29752(19) 0.24123(18) 0.0236(9) Uani 1 1 d .
H42 H 0.5575 0.2714 0.2346 0.028 Uiso 1 1 calc R

loop_
_atom_site_aniso_label
_atom_site_aniso_U_11
_atom_site_aniso_U_22
_atom_site_aniso_U_33
_atom_site_aniso_U_23
_atom_site_aniso_U_13
_atom_site_aniso_U_12
Pd1 0.01625(13) 0.01097(12) 0.01537(13) -0.00009(11) -0.00001(11) 0.00167(10)
F1 0.0167(12) 0.0241(13) 0.0275(13) 0.0037(10) 0.0015(10) 0.0082(10)
F2 0.059(2) 0.071(3) 0.0160(13) 0.0015(15) 0.0028(14) 0.023(2)
F3 0.0183(12) 0.0243(13) 0.0260(13) -0.0007(10) -0.0006(10) 0.0055(10)
Cl1 0.0264(5) 0.0201(4) 0.0171(4) -0.0010(4) 0.0001(4) 0.0018(4)
P1 0.0143(4) 0.0124(4) 0.0177(4) -0.0010(4) 0.0006(4) 0.0012(3)
P2 0.0167(4) 0.0121(4) 0.0171(4) -0.0003(4) -0.0003(4) 0.0021(3)
C1 0.0088(15) 0.0105(15) 0.0224(17) 0.0013(14) 0.0012(14) 0.0014(13)
C2 0.0182(18) 0.0136(17) 0.0240(19) 0.0022(15) 0.0014(16) 0.0031(15)
C3 0.026(2) 0.027(2) 0.025(2) -0.0047(18) 0.0053(18) 0.0050(18)
C4 0.035(3) 0.037(3) 0.0153(19) 0.0007(18) 0.0011(17) 0.007(2)
C5 0.028(2) 0.028(2) 0.021(2) 0.0009(17) -0.0052(18) 0.0058(18)
C6 0.0161(18) 0.0157(17) 0.0226(19) -0.0014(15) 0.0009(15) 0.0032(14)
C7 0.0150(19) 0.027(2) 0.0222(19) -0.0073(16) 0.0002(15) -0.0001(16)
C8 0.025(2) 0.029(2) 0.037(3) -0.008(2) 0.004(2) -0.0038(19)
C9 0.032(3) 0.048(3) 0.045(3) -0.020(3) 0.005(2) -0.016(2)
C10 0.023(2) 0.065(4) 0.034(3) -0.017(3) 0.001(2) -0.005(2)
C11 0.020(2) 0.064(4) 0.033(3) -0.003(3) -0.004(2) 0.003(2)
C12 0.020(2) 0.039(3) 0.026(2) -0.001(2) -0.0006(18) 0.0024(19)
C13 0.0206(19) 0.0139(17) 0.0184(18) 0.0012(14) 0.0001(15) 0.0036(15)
C14 0.019(2) 0.0173(18) 0.024(2) 0.0020(15) 0.0005(16) 0.0022(15)
C15 0.023(2) 0.026(2) 0.027(2) 0.0105(18) 0.0051(18) 0.0067(17)
C16 0.030(2) 0.032(2) 0.023(2) 0.0016(18) 0.0048(18) 0.018(2)
C17 0.034(3) 0.025(2) 0.030(2) -0.0095(19) -0.002(2) 0.012(2)
C18 0.025(2) 0.018(2) 0.030(2) -0.0040(17) -0.0010(18) 0.0057(17)
C19 0.0169(18) 0.0119(17) 0.0204(18) -0.0010(14) 0.0020(15) 0.0005(14)
C20 0.0176(19) 0.0177(19) 0.025(2) 0.0008(15) 0.0032(16) 0.0011(15)
C21 0.022(2) 0.021(2) 0.025(2) -0.0007(16) 0.0048(17) -0.0026(16)
C22 0.032(2) 0.022(2) 0.022(2) 0.0053(17) 0.0005(18) -0.0051(18)
C23 0.027(2) 0.022(2) 0.030(2) 0.0073(18) -0.0005(19) 0.0019(18)
C24 0.020(2) 0.0177(19) 0.025(2) 0.0040(16) 0.0025(16) 0.0030(16)
C25 0.021(2) 0.0169(19) 0.024(2) -0.0037(16) -0.0055(16) 0.0059(15)
C26 0.024(2) 0.031(2) 0.032(2) 0.003(2) -0.0013(19) 0.0042(19)
C27 0.021(2) 0.039(3) 0.039(3) -0.005(2) -0.006(2) 0.009(2)
C28 0.037(3) 0.027(2) 0.035(3) -0.007(2) -0.014(2) 0.013(2)
C29 0.041(3) 0.030(3) 0.037(3) 0.008(2) -0.012(2) 0.003(2)
C30 0.033(2) 0.025(2) 0.032(2) 0.0085(19) -0.011(2) 0.0030(19)
C31 0.0159(18) 0.0158(18) 0.0200(19) 0.0022(14) 0.0017(15) 0.0003(14)
C32 0.024(2) 0.0161(19) 0.030(2) -0.0048(17) 0.0042(18) -0.0013(16)
C33 0.027(2) 0.030(2) 0.032(2) -0.008(2) 0.0085(19) -0.0039(19)
C34 0.030(2) 0.029(2) 0.033(2) -0.005(2) 0.009(2) -0.008(2)
C35 0.028(2) 0.023(2) 0.031(2) -0.0057(18) 0.0053(19) -0.0078(18)
C36 0.022(2) 0.0154(18) 0.028(2) -0.0034(15) 0.0043(17) -0.0006(15)
C37 0.022(2) 0.0127(17) 0.0204(19) 0.0010(14) 0.0013(16) -0.0025(15)
C38 0.022(2) 0.019(2) 0.032(2) -0.0027(17) 0.0041(18) 0.0024(16)
C39 0.031(3) 0.028(2) 0.042(3) -0.011(2) 0.013(2) 0.000(2)
C40 0.044(3) 0.031(3) 0.027(2) -0.012(2) 0.011(2) -0.009(2)
C41 0.035(3) 0.038(3) 0.023(2) -0.003(2) -0.0020(19) -0.007(2)
C42 0.027(2) 0.0171(19) 0.026(2) 0.0013(16) -0.0005(18) 0.0006(16)

loop_
_atom_type_symbol
_atom_type_description
_atom_type_scat_dispersion_real
_atom_type_scat_dispersion_imag
_atom_type_scat_source
C C 0.0033 0.0016 'International Tables Vol C Tables 4.2.6.8 and 6.1.1.4'
H H 0.0000 0.0000 'International Tables Vol C Tables 4.2.6.8 and 6.1.1.4'
Pd Pd -0.9988 1.0072 'International Tables Vol C Tables 4.2.6.8 and 6.1.1.4'
P P 0.1023 0.0942 'International Tables Vol C Tables 4.2.6.8 and 6.1.1.4'
Cl Cl 0.1484 0.1585 'International Tables Vol C Tables 4.2.6.8 and 6.1.1.4'
F F 0.0171 0.0103 'International Tables Vol C Tables 4.2.6.8 and 6.1.1.4'

loop_
_geom_angle_atom_site_label_1
_geom_angle_atom_site_label_2
_geom_angle_atom_site_label_3
_geom_angle
C1 Pd1 P2 90.23(11)
C1 Pd1 P1 91.12(11)
P2 Pd1 P1 177.96(4)
C1 Pd1 Cl1 179.66(12)
P2 Pd1 Cl1 89.67(4)
P1 Pd1 Cl1 88.99(4)
C19 P1 C13 104.40(18)
C19 P1 C7 103.6(2)
C13 P1 C7 107.90(19)
C19 P1 Pd1 116.44(13)
C13 P1 Pd1 110.56(14)
C7 P1 Pd1 113.20(15)
C37 P2 C25 105.44(19)
C37 P2 C31 102.47(19)
C25 P2 C31 104.6(2)
C37 P2 Pd1 118.91(14)
C25 P2 Pd1 108.51(14)
C31 P2 Pd1 115.64(14)
C6 C1 C2 113.5(4)
C6 C1 Pd1 122.8(3)
C2 C1 Pd1 123.7(3)
F1 C2 C3 117.1(4)
F1 C2 C1 118.1(4)
C3 C2 C1 124.8(4)
C4 C3 C2 116.4(4)
C3 C4 F2 118.4(4)
C3 C4 C5 123.5(4)
F2 C4 C5 118.1(4)
C4 C5 C6 116.0(4)
F3 C6 C1 117.7(4)
F3 C6 C5 116.4(4)
C1 C6 C5 125.9(4)
C12 C7 C8 119.8(4)
C12 C7 P1 119.2(4)
C8 C7 P1 121.0(4)
C7 C8 C9 120.0(5)
C10 C9 C8 119.1(5)
C11 C10 C9 121.0(5)
C10 C11 C12 120.5(6)
C7 C12 C11 119.5(5)
C14 C13 C18 119.6(4)
C14 C13 P1 117.5(3)
C18 C13 P1 122.9(3)
C13 C14 C15 120.2(4)
C16 C15 C14 119.8(4)
C17 C16 C15 120.3(4)
C16 C17 C18 120.4(4)
C17 C18 C13 119.7(4)
C24 C19 C20 119.3(4)
C24 C19 P1 122.3(3)
C20 C19 P1 118.0(3)
C21 C20 C19 120.5(4)
C22 C21 C20 119.6(4)
C23 C22 C21 120.4(4)
C22 C23 C24 120.5(4)
C19 C24 C23 119.6(4)
C30 C25 C26 119.5(4)
C30 C25 P2 121.9(4)
C26 C25 P2 118.6(4)
C25 C26 C27 119.8(5)
C28 C27 C26 119.9(5)
C29 C28 C27 119.9(5)
C28 C29 C30 120.7(5)
C29 C30 C25 120.2(5)
C32 C31 C36 119.2(4)
C32 C31 P2 120.9(3)
C36 C31 P2 119.8(3)
C33 C32 C31 120.0(4)
C32 C33 C34 120.4(4)
C35 C34 C33 119.7(4)
C34 C35 C36 120.9(4)
C35 C36 C31 119.8(4)
C38 C37 C42 119.6(4)
C38 C37 P2 123.2(3)
C42 C37 P2 117.3(3)
C37 C38 C39 119.8(5)
C40 C39 C38 120.5(5)
C39 C40 C41 120.0(4)
C42 C41 C40 120.2(5)
C41 C42 C37 120.0(4)

loop_
_geom_bond_atom_site_label_1
_geom_bond_atom_site_label_2
_geom_bond_distance
Pd1 C1 2.003(4)
Pd1 P2 2.3083(10)
Pd1 P1 2.3215(10)
Pd1 Cl1 2.3702(10)
F1 C2 1.357(5)
F2 C4 1.366(5)
F3 C6 1.366(5)
P1 C19 1.814(4)
P1 C13 1.826(4)
P1 C7 1.830(4)
P2 C37 1.818(4)
P2 C25 1.821(4)
P2 C31 1.819(4)
C1 C6 1.374(5)
C1 C2 1.396(5)
C2 C3 1.391(6)
C3 C4 1.366(7)
C4 C5 1.379(7)
C5 C6 1.385(6)
C7 C12 1.389(7)
C7 C8 1.393(7)
C8 C9 1.412(7)
C9 C10 1.381(9)
C10 C11 1.365(9)
C11 C12 1.405(7)
C13 C14 1.390(6)
C13 C18 1.398(6)
C14 C15 1.393(6)
C15 C16 1.381(7)
C16 C17 1.384(7)
C17 C18 1.384(6)
C19 C24 1.392(6)
C19 C20 1.395(6)
C20 C21 1.390(6)
C21 C22 1.383(7)
C22 C23 1.374(7)
C23 C24 1.396(6)
C25 C30 1.387(7)
C25 C26 1.395(7)
C26 C27 1.398(7)
C27 C28 1.389(8)
C28 C29 1.373(8)
C29 C30 1.384(7)
C31 C32 1.396(6)
C31 C36 1.403(6)
C32 C33 1.386(6)
C33 C34 1.389(7)
C34 C35 1.377(7)
C35 C36 1.383(6)
C37 C38 1.389(6)
C37 C42 1.404(6)
C38 C39 1.394(7)
C39 C40 1.379(8)
C40 C41 1.390(8)
C41 C42 1.384(7)
